data_7215359
loop_
_publ_author_name
'Venkatesh, V.'
'Kumar, Jitendra'
'Verma, Sandeep'

_publ_section_title
;
 Adenine containing architectures from silver supported dimeric units
;
_journal_issue 20
_journal_name_full CrystEngComm
_journal_page_first 6030
_journal_paper_doi 10.1039/c1ce05696d
_journal_volume 13
_journal_year 2011
_chemical_formula_sum 'C10 H16 N6'
_chemical_formula_weight 220.29
_chemical_name_systematic
;
?
;
_space_group_IT_number 14
_symmetry_cell_setting monoclinic
_symmetry_space_group_name_Hall '-P 2yn'
_symmetry_space_group_name_H-M 'P 1 21/n 1'
_atom_sites_solution_hydrogens geom
_atom_sites_solution_primary direct
_atom_sites_solution_secondary difmap
_audit_creation_method SHELXL-97
_cell_angle_alpha 90.00
_cell_angle_beta 103.187(4)
_cell_angle_gamma 90.00
_cell_formula_units_Z 4
_cell_length_a 7.9530(19)
_cell_length_b 11.212(3)
_cell_length_c 12.307(3)
_cell_measurement_reflns_used 2084
_cell_measurement_temperature 100(2)
_cell_measurement_theta_max 26.0
_cell_measurement_theta_min 2.5
_cell_volume 1068.5(5)
_computing_cell_refinement 'SMART 5.628 (Bruker, 2003)'
_computing_data_collection 'SMART 5.628 (Bruker, 2003)'
_computing_data_reduction 'SAINT+ 6.45 (Bruker, 2003)'
_computing_molecular_graphics 'diamond 3.1d'
_computing_structure_refinement 'SHELXL-97 (Sheldrick, 1997)'
_computing_structure_solution Sir92
_diffrn_ambient_temperature 100(2)
_diffrn_measured_fraction_theta_full 0.996
_diffrn_measured_fraction_theta_max 0.995
_diffrn_measurement_device_type 'CCD area Detector'
_diffrn_measurement_method 'Phi-Omega scans'
_diffrn_radiation_monochromator graphite
_diffrn_radiation_source 'fine-focus sealed tube'
_diffrn_radiation_type MoK\a
_diffrn_radiation_wavelength 0.71073
_diffrn_reflns_av_R_equivalents 0.0625
_diffrn_reflns_av_sigmaI/netI 0.0633
_diffrn_reflns_limit_h_max 9
_diffrn_reflns_limit_h_min -9
_diffrn_reflns_limit_k_max 7
_diffrn_reflns_limit_k_min -13
_diffrn_reflns_limit_l_max 15
_diffrn_reflns_limit_l_min -14
_diffrn_reflns_number 5700
_diffrn_reflns_theta_full 25.00
_diffrn_reflns_theta_max 26.00
_diffrn_reflns_theta_min 2.49
_exptl_absorpt_coefficient_mu 0.091
_exptl_absorpt_correction_T_max 0.9838
_exptl_absorpt_correction_T_min 0.9812
_exptl_absorpt_correction_type psi-scan
_exptl_absorpt_process_details '(North et al., 1968)'
_exptl_crystal_colour colourless
_exptl_crystal_density_diffrn 1.369
_exptl_crystal_density_method 'not measured'
_exptl_crystal_description blocks
_exptl_crystal_F_000 472
_exptl_crystal_size_max 0.21
_exptl_crystal_size_mid 0.20
_exptl_crystal_size_min 0.18
_refine_diff_density_max 0.556
_refine_diff_density_min -0.507
_refine_diff_density_rms 0.155
_refine_ls_extinction_coef 0.095(12)
_refine_ls_extinction_expression Fc^*^=kFc[1+0.001xFc^2^\l^3^/sin(2\q)]^-1/4^
_refine_ls_extinction_method SHELXL
_refine_ls_goodness_of_fit_ref 1.130
_refine_ls_hydrogen_treatment constr
_refine_ls_matrix_type full
_refine_ls_number_parameters 147
_refine_ls_number_reflns 2084
_refine_ls_number_restraints 0
_refine_ls_restrained_S_all 1.130
_refine_ls_R_factor_all 0.0821
_refine_ls_R_factor_gt 0.0626
_refine_ls_shift/su_max 0.000
_refine_ls_shift/su_mean 0.000
_refine_ls_structure_factor_coef Fsqd
_refine_ls_weighting_details 'calc w=1/[\s^2^(Fo^2^)+(0.0970P)^2^+0.0000P] where P=(Fo^2^+2Fc^2^)/3'
_refine_ls_weighting_scheme calc
_refine_ls_wR_factor_gt 0.1522
_refine_ls_wR_factor_ref 0.1749
_reflns_number_gt 1567
_reflns_number_total 2084
_reflns_threshold_expression >2sigma(I)
_cod_data_source_file c1ce05696d.txt
_cod_data_source_block ligand1
_cod_original_cell_volume 1068.5(4)
_cod_original_sg_symbol_H-M 'P 21/n'
_cod_database_code 7215359

loop_
_symmetry_equiv_pos_as_xyz
'x, y, z'
'-x+1/2, y+1/2, -z+1/2'
'-x, -y, -z'
'x-1/2, -y-1/2, z-1/2'

loop_
_atom_site_label
_atom_site_type_symbol
_atom_site_fract_x
_atom_site_fract_y
_atom_site_fract_z
_atom_site_U_iso_or_equiv
_atom_site_adp_type
_atom_site_occupancy
_atom_site_symmetry_multiplicity
_atom_site_calc_flag
_atom_site_refinement_flags
C2 C 1.0943(3) 0.30378(18) 1.18931(17) 0.0217(5) Uani 1 1 d .
H2 H 1.1715 0.3446 1.2451 0.026 Uiso 1 1 calc R
C4 C 0.9487(2) 0.14013(17) 1.12780(16) 0.0182(5) Uani 1 1 d .
C5 C 0.8698(2) 0.19283(18) 1.02863(17) 0.0180(5) Uani 1 1 d .
C6 C 0.9145(2) 0.31179(18) 1.01269(16) 0.0193(5) Uani 1 1 d .
C8 C 0.7777(3) 0.01264(17) 1.01824(17) 0.0196(5) Uani 1 1 d .
C10 C 0.9605(3) -0.06325(19) 1.21165(18) 0.0240(5) Uani 1 1 d .
H10A H 1.0746 -0.0371 1.2507 0.029 Uiso 1 1 calc R
H10B H 0.9734 -0.1397 1.1775 0.029 Uiso 1 1 calc R
C11 C 0.8498(3) -0.08032(18) 1.29653(19) 0.0266(6) Uani 1 1 d .
H11A H 0.7364 -0.1082 1.2581 0.032 Uiso 1 1 calc R
H11B H 0.9017 -0.1414 1.3495 0.032 Uiso 1 1 calc R
C12 C 0.8297(3) 0.0332(2) 1.35975(19) 0.0311(6) Uani 1 1 d .
H12A H 0.9411 0.0594 1.4007 0.047 Uiso 1 1 calc R
H12B H 0.7571 0.0178 1.4107 0.047 Uiso 1 1 calc R
H12C H 0.7783 0.0940 1.3079 0.047 Uiso 1 1 calc R
C13 C 0.5784(3) -0.0781(2) 0.86526(19) 0.0326(6) Uani 1 1 d .
H13A H 0.5244 -0.1538 0.8441 0.049 Uiso 0.50 1 calc PR
H13B H 0.6452 -0.0554 0.8127 0.049 Uiso 0.50 1 calc PR
H13C H 0.4913 -0.0190 0.8659 0.049 Uiso 0.50 1 calc PR
H13D H 0.5829 0.0016 0.8377 0.049 Uiso 0.50 1 calc PR
H13E H 0.4621 -0.0967 0.8691 0.049 Uiso 0.50 1 calc PR
H13F H 0.6160 -0.1332 0.8159 0.049 Uiso 0.50 1 calc PR
C14 C 0.6743(3) -0.19660(18) 1.03435(18) 0.0258(6) Uani 1 1 d .
H14A H 0.6061 -0.2523 0.9835 0.039 Uiso 0.50 1 calc PR
H14B H 0.6189 -0.1804 1.0944 0.039 Uiso 0.50 1 calc PR
H14C H 0.7867 -0.2299 1.0639 0.039 Uiso 0.50 1 calc PR
H14D H 0.7351 -0.1894 1.1110 0.039 Uiso 0.50 1 calc PR
H14E H 0.7222 -0.2613 1.0001 0.039 Uiso 0.50 1 calc PR
H14F H 0.5544 -0.2119 1.0306 0.039 Uiso 0.50 1 calc PR
N1 N 1.0300(2) 0.36632(15) 1.09643(14) 0.0210(5) Uani 1 1 d .
N3 N 1.0629(2) 0.19096(15) 1.21284(14) 0.0210(5) Uani 1 1 d .
N6 N 0.8514(2) 0.37425(15) 0.91914(15) 0.0257(5) Uani 1 1 d .
H6A H 0.8842 0.4466 0.9135 0.031 Uiso 1 1 calc R
H6B H 0.7781 0.3419 0.8649 0.031 Uiso 1 1 calc R
N7 N 0.7626(2) 0.11341(14) 0.95965(14) 0.0199(5) Uani 1 1 d .
N8 N 0.6914(3) -0.08737(16) 0.97625(17) 0.0348(6) Uani 1 1 d .
N9 N 0.8908(2) 0.02316(14) 1.12305(14) 0.0201(5) Uani 1 1 d .

loop_
_atom_site_aniso_label
_atom_site_aniso_U_11
_atom_site_aniso_U_22
_atom_site_aniso_U_33
_atom_site_aniso_U_23
_atom_site_aniso_U_13
_atom_site_aniso_U_12
C2 0.0208(10) 0.0240(12) 0.0195(11) -0.0020(9) 0.0026(9) -0.0020(8)
C4 0.0179(10) 0.0187(11) 0.0184(11) -0.0004(8) 0.0049(8) 0.0010(8)
C5 0.0183(10) 0.0202(11) 0.0158(11) -0.0021(8) 0.0043(8) 0.0002(8)
C6 0.0201(10) 0.0210(11) 0.0176(11) -0.0010(8) 0.0061(9) -0.0006(8)
C8 0.0230(10) 0.0192(11) 0.0171(11) -0.0013(8) 0.0057(9) 0.0017(8)
C10 0.0279(11) 0.0206(11) 0.0211(12) 0.0041(9) 0.0005(9) 0.0030(9)
C11 0.0383(13) 0.0198(12) 0.0212(12) 0.0036(9) 0.0060(10) -0.0011(9)
C12 0.0396(14) 0.0298(13) 0.0254(13) 0.0015(10) 0.0108(11) -0.0039(10)
C13 0.0438(14) 0.0239(12) 0.0247(13) -0.0013(10) -0.0034(11) -0.0098(10)
C14 0.0306(12) 0.0198(12) 0.0262(13) 0.0006(9) 0.0045(10) -0.0034(9)
N1 0.0234(9) 0.0214(10) 0.0171(10) 0.0002(7) 0.0022(7) -0.0013(7)
N3 0.0211(9) 0.0219(10) 0.0191(10) 0.0010(7) 0.0024(7) -0.0009(7)
N6 0.0346(11) 0.0193(9) 0.0193(10) 0.0021(7) -0.0020(8) -0.0082(8)
N7 0.0218(9) 0.0192(9) 0.0184(10) -0.0013(7) 0.0038(7) -0.0009(7)
N8 0.0528(13) 0.0206(11) 0.0224(11) 0.0043(8) -0.0091(10) -0.0110(9)
N9 0.0245(9) 0.0168(9) 0.0186(10) 0.0012(7) 0.0039(8) -0.0002(7)

loop_
_atom_type_symbol
_atom_type_description
_atom_type_scat_dispersion_real
_atom_type_scat_dispersion_imag
_atom_type_scat_source
C C 0.0033 0.0016 'International Tables Vol C Tables 4.2.6.8 and 6.1.1.4'
H H 0.0000 0.0000 'International Tables Vol C Tables 4.2.6.8 and 6.1.1.4'
N N 0.0061 0.0033 'International Tables Vol C Tables 4.2.6.8 and 6.1.1.4'

loop_
_geom_angle_atom_site_label_1
_geom_angle_atom_site_label_2
_geom_angle_atom_site_label_3
_geom_angle
N3 C2 N1 128.89(19)
N3 C4 C5 126.86(19)
N3 C4 N9 126.30(18)
C5 C4 N9 106.84(17)
C4 C5 N7 111.20(18)
C4 C5 C6 117.00(18)
N7 C5 C6 131.74(19)
N6 C6 N1 118.12(18)
N6 C6 C5 123.87(18)
N1 C6 C5 118.00(18)
N7 C8 N8 121.4(2)
N7 C8 N9 112.80(17)
N8 C8 N9 125.80(18)
N9 C10 C11 114.32(17)
C12 C11 C10 112.99(17)
C2 N1 C6 118.18(18)
C2 N3 C4 111.05(17)
C8 N7 C5 104.32(17)
C8 N8 C14 127.71(19)
C8 N8 C13 116.69(17)
C14 N8 C13 114.72(17)
C4 N9 C8 104.84(16)
C4 N9 C10 121.77(17)
C8 N9 C10 133.09(17)

loop_
_geom_bond_atom_site_label_1
_geom_bond_atom_site_label_2
_geom_bond_distance
C2 N3 1.334(3)
C2 N1 1.339(3)
C4 N3 1.346(2)
C4 C5 1.372(3)
C4 N9 1.387(3)
C5 N7 1.382(2)
C5 C6 1.405(3)
C6 N6 1.343(2)
C6 N1 1.359(3)
C8 N7 1.331(2)
C8 N8 1.354(3)
C8 N9 1.399(3)
C10 N9 1.469(3)
C10 C11 1.524(3)
C11 C12 1.519(3)
C13 N8 1.457(3)
C14 N8 1.440(3)
